data_7004949
loop_
_publ_author_name
'Crotti, Corrado'
'Farnetti, Erica'
'Filipuzzi, Serena'
'Stener, Mauro'
'Zangrando, Ennio'
'Moras, Paolo'

_publ_section_title
;
 Evaluation of the donor ability of phenanthrolines in iridium
 complexes by means of synchrotron radiation photoemission spectroscopy
 and DFT calculations.
;
_journal_issue 1
_journal_name_full 'Dalton transactions (Cambridge, England : 2003)'
_journal_page_first 133
_journal_page_last 142
_journal_paper_doi 10.1039/b613837c
_journal_year 2007
_chemical_formula_moiety 'C24 H28 I Ir N2, C H2 Cl2'
_chemical_formula_sum 'C25 H30 Cl2 I Ir N2'
_chemical_formula_weight 748.51
_chemical_name_common
;
cyclooctadiene-(3,4,7,8-tetramethyl-1,10-phenanthroline,N,N')-
iodo-iridium(i) chloromethane solvate
;
_chemical_name_systematic
;
cyclooctadiene-(3,4,7,8-tetramethyl-1,10-phenanthroline,N,N')-iodo-iridium(I)
chloromethane solvate
;
_space_group_IT_number 19
_symmetry_cell_setting orthorhombic
_symmetry_space_group_name_Hall 'P 2ac 2ab'
_symmetry_space_group_name_H-M 'P 21 21 21'
_atom_sites_solution_hydrogens geom
_atom_sites_solution_primary direct
_atom_sites_solution_secondary difmap
_audit_creation_method SHELXL-97
_cell_angle_alpha 90.00
_cell_angle_beta 90.00
_cell_angle_gamma 90.00
_cell_formula_units_Z 8
_cell_length_a 11.392(3)
_cell_length_b 14.036(3)
_cell_length_c 30.605(5)
_cell_measurement_temperature 200(2)
_cell_volume 4893.7(18)
_computing_cell_refinement 'Denzo (Otwinowski & Minor 1997)'
_computing_data_collection 'Supergui (Nonius BV, 1997-2000)'
_computing_data_reduction 'Denzo and Scalepack (Otwinowski & Minor 1997)'
_computing_molecular_graphics 'Ortep3/windows (Farrugia,1997)'
_computing_publication_material 'Wingx 1.70.00 (Farrugia, 1999)'
_computing_structure_refinement 'SHELX97 (Sheldrick, 1998)'
_computing_structure_solution 'SHELX97 (Sheldrick, 1998)'
_diffrn_ambient_temperature 200(2)
_diffrn_measured_fraction_theta_full 0.934
_diffrn_measured_fraction_theta_max 0.934
_diffrn_measurement_device_type Kappa-CCD
_diffrn_measurement_method 'CCD rotation images, thick slices'
_diffrn_radiation_monochromator graphite
_diffrn_radiation_source 'fine-focus sealed tube'
_diffrn_radiation_type CuK\a
_diffrn_radiation_wavelength 1.54178
_diffrn_reflns_av_R_equivalents 0.0770
_diffrn_reflns_av_sigmaI/netI 0.0415
_diffrn_reflns_limit_h_max 12
_diffrn_reflns_limit_h_min -12
_diffrn_reflns_limit_k_max 16
_diffrn_reflns_limit_k_min -16
_diffrn_reflns_limit_l_max 34
_diffrn_reflns_limit_l_min -34
_diffrn_reflns_number 31876
_diffrn_reflns_theta_full 64.89
_diffrn_reflns_theta_max 64.89
_diffrn_reflns_theta_min 3.46
_exptl_absorpt_coefficient_mu 22.591
_exptl_absorpt_correction_T_max 0.8330
_exptl_absorpt_correction_T_min 0.5020
_exptl_absorpt_correction_type refdelf
_exptl_absorpt_process_details
;
Walker, N. & Stuart, D (1983) Acta. Cryst. A39, 158-166
;
_exptl_crystal_colour purple
_exptl_crystal_density_diffrn 2.032
_exptl_crystal_density_method 'not measured'
_exptl_crystal_description prism
_exptl_crystal_F_000 2864
_exptl_crystal_size_max 0.30
_exptl_crystal_size_mid 0.20
_exptl_crystal_size_min 0.10
_refine_diff_density_max 1.827
_refine_diff_density_min -1.106
_refine_diff_density_rms 0.296
_refine_ls_abs_structure_details 'Flack H D (1983), Acta Cryst. A39, 876-881'
_refine_ls_abs_structure_Flack 0.348(13)
_refine_ls_extinction_method none
_refine_ls_goodness_of_fit_ref 1.130
_refine_ls_hydrogen_treatment constr
_refine_ls_matrix_type full
_refine_ls_number_parameters 568
_refine_ls_number_reflns 7383
_refine_ls_number_restraints 60
_refine_ls_restrained_S_all 1.131
_refine_ls_R_factor_all 0.0575
_refine_ls_R_factor_gt 0.0510
_refine_ls_shift/su_max 0.001
_refine_ls_shift/su_mean 0.000
_refine_ls_structure_factor_coef Fsqd
_refine_ls_weighting_details 'calc w=1/[\s^2^(Fo^2^)+(0.1150P)^2^+3.1300P] where P=(Fo^2^+2Fc^2^)/3'
_refine_ls_weighting_scheme calc
_refine_ls_wR_factor_gt 0.1410
_refine_ls_wR_factor_ref 0.1600
_reflns_number_gt 6688
_reflns_number_total 7383
_reflns_threshold_expression >2sigma(I)
_cod_data_source_file b613837c.txt
_cod_data_source_block 4-new
_cod_database_code 7004949

loop_
_symmetry_equiv_pos_as_xyz
'x, y, z'
'-x+1/2, -y, z+1/2'
'x+1/2, -y+1/2, -z'
'-x, y+1/2, -z+1/2'

loop_
_atom_site_label
_atom_site_type_symbol
_atom_site_fract_x
_atom_site_fract_y
_atom_site_fract_z
_atom_site_U_iso_or_equiv
_atom_site_adp_type
_atom_site_occupancy
_atom_site_symmetry_multiplicity
_atom_site_calc_flag
_atom_site_refinement_flags
_atom_site_disorder_assembly
_atom_site_disorder_group
Ir1 Ir 0.94501(5) 0.15631(4) 0.376943(18) 0.03116(18) Uani 1 1 d . . .
I1 I 0.92144(8) 0.35665(6) 0.39557(3) 0.0375(2) Uani 1 1 d . . .
N1 N 0.9492(11) 0.1381(8) 0.4451(5) 0.044(3) Uani 1 1 d . . .
N2 N 0.7641(10) 0.1388(8) 0.3913(4) 0.038(3) Uani 1 1 d . . .
C1 C 1.0445(14) 0.1400(10) 0.4711(5) 0.041(3) Uani 1 1 d . . .
H1 H 1.1195 0.1472 0.4579 0.049 Uiso 1 1 calc R . .
C2 C 1.0382(13) 0.1321(10) 0.5163(5) 0.038(3) Uani 1 1 d . . .
C3 C 0.9273(13) 0.1266(9) 0.5372(4) 0.035(3) Uani 1 1 d . . .
C4 C 0.8255(13) 0.1238(9) 0.5098(5) 0.037(3) Uani 1 1 d . . .
C5 C 0.8409(12) 0.1301(10) 0.4648(5) 0.036(3) Uani 1 1 d . . .
C6 C 0.7389(12) 0.1290(9) 0.4374(4) 0.028(3) Uani 1 1 d U . .
C7 C 0.6268(12) 0.1229(9) 0.4526(5) 0.031(3) Uani 1 1 d . . .
C8 C 0.5340(15) 0.1205(10) 0.4237(5) 0.044(4) Uani 1 1 d . . .
C9 C 0.5575(12) 0.1309(10) 0.3784(5) 0.041(3) Uani 1 1 d . . .
C10 C 0.6740(12) 0.1406(10) 0.3661(4) 0.035(3) Uani 1 1 d . . .
H10 H 0.6887 0.1496 0.3358 0.042 Uiso 1 1 calc R . .
C11 C 0.7059(13) 0.1192(10) 0.5259(4) 0.034(3) Uani 1 1 d U . .
H11 H 0.6936 0.1169 0.5566 0.040 Uiso 1 1 calc R . .
C12 C 0.6129(14) 0.1180(10) 0.4999(5) 0.037(3) Uani 1 1 d . . .
H12 H 0.5365 0.1140 0.5122 0.044 Uiso 1 1 calc R . .
C13 C 1.0975(14) 0.0714(11) 0.3722(5) 0.048(4) Uani 1 1 d . . .
H13 H 1.1276 0.0486 0.4010 0.058 Uiso 1 1 calc R . .
C14 C 1.1253(11) 0.1693(10) 0.3630(5) 0.037(3) Uani 1 1 d . . .
H14 H 1.1705 0.2007 0.3871 0.044 Uiso 1 1 calc R . .
C15 C 1.1539(13) 0.2081(9) 0.3190(4) 0.035(3) Uani 1 1 d U . .
H15A H 1.1939 0.1583 0.3016 0.043 Uiso 1 1 calc R . .
H15B H 1.2085 0.2625 0.3222 0.043 Uiso 1 1 calc R . .
C16 C 1.0418(14) 0.2418(12) 0.2942(4) 0.044(4) Uani 1 1 d . . .
H16A H 1.0322 0.3114 0.2982 0.053 Uiso 1 1 calc R . .
H16B H 1.0517 0.2294 0.2626 0.053 Uiso 1 1 calc R . .
C17 C 0.9331(16) 0.1919(11) 0.3101(5) 0.050(4) Uani 1 1 d . . .
H17 H 0.8582 0.2245 0.3019 0.060 Uiso 1 1 calc R . .
C18 C 0.9229(12) 0.0926(10) 0.3144(5) 0.034(3) Uani 1 1 d . . .
H18 H 0.8413 0.0688 0.3092 0.040 Uiso 1 1 calc R . .
C19 C 1.0149(14) 0.0257(12) 0.2989(6) 0.052(4) Uani 1 1 d . . .
H19A H 1.0624 0.0567 0.2758 0.063 Uiso 1 1 calc R . .
H19B H 0.9774 -0.0315 0.2861 0.063 Uiso 1 1 calc R . .
C20 C 1.0959(13) -0.0045(10) 0.3373(5) 0.042(4) Uani 1 1 d . . .
H20A H 1.0674 -0.0651 0.3499 0.051 Uiso 1 1 calc R . .
H20B H 1.1766 -0.0149 0.3262 0.051 Uiso 1 1 calc R . .
C21 C 1.1487(15) 0.1293(12) 0.5411(6) 0.050(4) Uani 1 1 d . . .
H21A H 1.2128 0.1531 0.5227 0.075 Uiso 1 1 calc R . .
H21B H 1.1655 0.0635 0.5498 0.075 Uiso 1 1 calc R . .
H21C H 1.1415 0.1693 0.5672 0.075 Uiso 1 1 calc R . .
C22 C 0.9164(16) 0.1222(12) 0.5850(6) 0.050(4) Uani 1 1 d . . .
H22A H 0.8582 0.1690 0.5948 0.075 Uiso 1 1 calc R . .
H22B H 0.9925 0.1365 0.5984 0.075 Uiso 1 1 calc R . .
H22C H 0.8912 0.0582 0.5937 0.075 Uiso 1 1 calc R . .
C23 C 0.4068(13) 0.1090(11) 0.4395(5) 0.043(4) Uani 1 1 d . . .
H23A H 0.3982 0.1383 0.4684 0.065 Uiso 1 1 calc R . .
H23B H 0.3873 0.0411 0.4413 0.065 Uiso 1 1 calc R . .
H23C H 0.3536 0.1403 0.4188 0.065 Uiso 1 1 calc R . .
C24 C 0.4596(13) 0.1267(11) 0.3438(5) 0.043(4) Uani 1 1 d . . .
H24A H 0.4946 0.1256 0.3146 0.064 Uiso 1 1 calc R . .
H24B H 0.4092 0.1829 0.3467 0.064 Uiso 1 1 calc R . .
H24C H 0.4126 0.0690 0.3482 0.064 Uiso 1 1 calc R . .
Ir2 Ir 0.65608(5) 0.14291(4) 0.123232(18) 0.03029(18) Uani 1 1 d . . .
I2 I 0.63690(8) 0.34486(6) 0.10953(3) 0.0379(2) Uani 1 1 d . . .
N1B N 0.4785(9) 0.1319(8) 0.1054(4) 0.033(3) Uani 1 1 d . . .
N2B N 0.6653(9) 0.1292(8) 0.0548(4) 0.032(3) Uani 1 1 d . . .
C1B C 0.3854(12) 0.1387(9) 0.1314(4) 0.033(3) Uani 1 1 d . . .
H1B H 0.3988 0.1460 0.1618 0.040 Uiso 1 1 calc R . .
C2B C 0.2653(13) 0.1358(11) 0.1166(6) 0.046(4) Uani 1 1 d . . .
C3B C 0.2455(12) 0.1270(10) 0.0715(5) 0.036(3) Uani 1 1 d . . .
C4B C 0.3402(12) 0.1231(9) 0.0432(4) 0.030(3) Uani 1 1 d . . .
C5B C 0.4572(14) 0.1275(9) 0.0611(5) 0.036(3) Uani 1 1 d . . .
C6B C 0.5611(16) 0.1253(9) 0.0340(5) 0.040(4) Uani 1 1 d . . .
C7B C 0.5459(13) 0.1202(10) -0.0120(5) 0.038(3) Uani 1 1 d . . .
C8B C 0.6479(13) 0.1197(9) -0.0384(4) 0.034(3) Uani 1 1 d . . .
C9B C 0.7601(13) 0.1252(10) -0.0159(4) 0.034(3) Uani 1 1 d U . .
C10B C 0.7595(14) 0.1345(9) 0.0280(5) 0.041(4) Uani 1 1 d . . .
H10B H 0.8332 0.1460 0.0416 0.049 Uiso 1 1 calc R . .
C11B C 0.3356(14) 0.1158(8) -0.0024(5) 0.034(3) Uani 1 1 d U . .
H11B H 0.2610 0.1083 -0.0159 0.041 Uiso 1 1 calc R . .
C12B C 0.4324(13) 0.1188(10) -0.0284(5) 0.038(3) Uani 1 1 d . . .
H12B H 0.4218 0.1200 -0.0592 0.046 Uiso 1 1 calc R . .
C13B C 0.6231(14) 0.0578(9) 0.1785(3) 0.032(3) Uani 1 1 d U . .
H13B H 0.5397 0.0362 0.1804 0.038 Uiso 1 1 calc R . .
C14B C 0.6380(15) 0.1556(13) 0.1905(6) 0.056(4) Uani 1 1 d U . .
H14B H 0.5650 0.1886 0.2004 0.067 Uiso 1 1 calc R . .
C15B C 0.7501(17) 0.1851(15) 0.2144(7) 0.066(5) Uani 1 1 d U . .
H15C H 0.7329 0.2411 0.2330 0.080 Uiso 1 1 calc R . .
H15D H 0.7752 0.1324 0.2338 0.080 Uiso 1 1 calc R . .
C16B C 0.8495(16) 0.2095(14) 0.1837(6) 0.061(5) Uani 1 1 d . . .
H16C H 0.9239 0.1858 0.1964 0.073 Uiso 1 1 calc R . .
H16D H 0.8555 0.2797 0.1814 0.073 Uiso 1 1 calc R . .
C17B C 0.8363(12) 0.1683(11) 0.1376(5) 0.039(3) Uani 1 1 d U . .
H17B H 0.8806 0.2030 0.1144 0.047 Uiso 1 1 calc R . .
C18B C 0.8221(12) 0.0684(11) 0.1301(5) 0.039(3) Uani 1 1 d . . .
H18B H 0.8562 0.0457 0.1019 0.047 Uiso 1 1 calc R . .
C19B C 0.8244(14) -0.0050(11) 0.1661(6) 0.048(4) Uani 1 1 d . . .
H19C H 0.8524 -0.0663 0.1539 0.058 Uiso 1 1 calc R . .
H19D H 0.8814 0.0154 0.1887 0.058 Uiso 1 1 calc R . .
C20B C 0.7091(17) -0.0204(13) 0.1871(5) 0.062(5) Uani 1 1 d . . .
H20C H 0.7205 -0.0265 0.2190 0.074 Uiso 1 1 calc R . .
H20D H 0.6757 -0.0812 0.1763 0.074 Uiso 1 1 calc R . .
C21B C 0.1681(13) 0.1401(12) 0.1497(5) 0.046(4) Uani 1 1 d . . .
H21D H 0.1135 0.0873 0.1448 0.068 Uiso 1 1 calc R . .
H21E H 0.1262 0.2008 0.1468 0.068 Uiso 1 1 calc R . .
H21F H 0.2013 0.1352 0.1791 0.068 Uiso 1 1 calc R . .
C22B C 0.1195(14) 0.1242(12) 0.0542(6) 0.047(4) Uani 1 1 d . . .
H22D H 0.0654 0.1447 0.0772 0.071 Uiso 1 1 calc R . .
H22E H 0.1000 0.0591 0.0452 0.071 Uiso 1 1 calc R . .
H22F H 0.1125 0.1671 0.0290 0.071 Uiso 1 1 calc R . .
C23B C 0.6419(17) 0.1149(11) -0.0852(6) 0.051(4) Uani 1 1 d . . .
H23D H 0.7216 0.1136 -0.0973 0.077 Uiso 1 1 calc R . .
H23E H 0.6001 0.1709 -0.0964 0.077 Uiso 1 1 calc R . .
H23F H 0.6000 0.0570 -0.0939 0.077 Uiso 1 1 calc R . .
C24B C 0.8733(15) 0.1298(12) -0.0404(6) 0.051(4) Uani 1 1 d . . .
H24D H 0.8834 0.0714 -0.0575 0.076 Uiso 1 1 calc R . .
H24E H 0.9384 0.1363 -0.0196 0.076 Uiso 1 1 calc R . .
H24F H 0.8723 0.1849 -0.0600 0.076 Uiso 1 1 calc R . .
C25 C 0.4292(18) 0.3626(16) 0.2120(6) 0.068(5) Uani 1 1 d . . .
H25C H 0.4649 0.4086 0.2326 0.081 Uiso 1 1 calc R . .
H25D H 0.4918 0.3386 0.1924 0.081 Uiso 1 1 calc R . .
C26 C 0.7282(19) 0.4246(14) 0.2938(8) 0.072(5) Uani 1 1 d U . .
H26C H 0.7615 0.4557 0.3201 0.087 Uiso 1 1 calc R . .
H26D H 0.7912 0.3864 0.2800 0.087 Uiso 1 1 calc R . .
Cl1 Cl 0.3679(5) 0.2672(3) 0.24123(15) 0.0658(12) Uani 1 1 d . . .
Cl2 Cl 0.3212(6) 0.4195(5) 0.18112(19) 0.0941(18) Uani 1 1 d . . .
Cl3 Cl 0.6822(4) 0.5112(4) 0.25763(16) 0.0675(12) Uani 1 1 d . . .
Cl4 Cl 0.6128(5) 0.3476(4) 0.30996(17) 0.0775(14) Uani 1 1 d . . .

loop_
_atom_site_aniso_label
_atom_site_aniso_U_11
_atom_site_aniso_U_22
_atom_site_aniso_U_33
_atom_site_aniso_U_23
_atom_site_aniso_U_13
_atom_site_aniso_U_12
Ir1 0.0240(3) 0.0418(3) 0.0277(3) 0.0011(3) 0.0001(2) 0.0007(2)
I1 0.0338(5) 0.0438(4) 0.0348(5) -0.0011(4) 0.0012(4) -0.0014(4)
N1 0.028(7) 0.035(6) 0.069(9) 0.024(6) -0.004(6) 0.007(5)
N2 0.025(6) 0.039(6) 0.048(7) 0.001(5) 0.002(5) 0.004(5)
C1 0.038(9) 0.041(7) 0.043(8) 0.018(6) 0.013(7) 0.002(7)
C2 0.037(8) 0.044(7) 0.033(7) -0.003(6) -0.016(7) 0.012(6)
C3 0.042(9) 0.036(7) 0.026(7) -0.005(5) -0.007(6) 0.017(6)
C4 0.037(9) 0.035(6) 0.039(8) 0.004(6) -0.007(7) 0.014(6)
C5 0.021(8) 0.041(7) 0.046(8) 0.000(6) -0.011(6) 0.006(6)
C6 0.031(6) 0.037(5) 0.015(5) -0.004(4) 0.006(5) 0.004(5)
C7 0.019(7) 0.031(6) 0.045(8) -0.004(5) 0.008(6) -0.004(5)
C8 0.045(10) 0.040(7) 0.046(9) 0.005(6) 0.004(8) 0.013(7)
C9 0.031(8) 0.044(7) 0.048(8) 0.000(7) -0.018(7) -0.001(6)
C10 0.022(7) 0.055(8) 0.028(7) -0.006(6) -0.001(5) -0.003(7)
C11 0.029(6) 0.046(6) 0.026(6) 0.001(5) 0.013(5) 0.004(5)
C12 0.034(8) 0.046(8) 0.030(7) -0.001(6) 0.004(6) 0.013(6)
C13 0.037(9) 0.066(9) 0.042(9) 0.002(8) -0.006(8) 0.015(7)
C14 0.012(7) 0.054(8) 0.045(8) 0.008(6) 0.003(6) 0.012(6)
C15 0.032(7) 0.038(6) 0.037(6) -0.009(5) 0.004(5) 0.017(5)
C16 0.043(9) 0.068(9) 0.022(7) 0.005(6) 0.015(7) -0.003(8)
C17 0.044(10) 0.060(9) 0.048(9) 0.014(7) 0.019(8) 0.023(8)
C18 0.013(7) 0.048(7) 0.040(8) -0.009(6) 0.009(6) -0.007(6)
C19 0.032(9) 0.061(9) 0.065(11) -0.009(8) 0.000(8) 0.011(8)
C20 0.023(8) 0.047(8) 0.057(10) -0.001(7) 0.011(7) 0.018(6)
C21 0.048(10) 0.054(9) 0.049(9) 0.005(7) -0.008(8) 0.014(8)
C22 0.042(10) 0.057(9) 0.052(10) -0.002(7) -0.020(8) -0.020(8)
C23 0.023(8) 0.059(9) 0.048(9) 0.002(7) -0.008(7) -0.015(7)
C24 0.024(8) 0.055(8) 0.048(9) 0.010(7) -0.006(7) -0.016(7)
Ir2 0.0247(3) 0.0411(3) 0.0251(3) -0.0003(2) -0.0015(2) 0.0018(2)
I2 0.0349(5) 0.0417(4) 0.0372(5) 0.0013(3) 0.0003(4) 0.0004(4)
N1B 0.019(6) 0.044(6) 0.035(6) -0.005(5) -0.006(5) 0.007(5)
N2B 0.014(6) 0.041(6) 0.040(7) -0.014(5) -0.008(5) 0.004(5)
C1B 0.031(8) 0.040(7) 0.029(7) 0.006(5) -0.002(6) -0.002(6)
C2B 0.025(8) 0.050(8) 0.062(10) 0.012(8) -0.003(7) -0.020(6)
C3B 0.019(7) 0.044(7) 0.045(8) 0.018(6) -0.009(6) -0.005(6)
C4B 0.026(7) 0.031(6) 0.033(7) -0.001(5) -0.005(6) -0.009(5)
C5B 0.049(9) 0.030(6) 0.030(7) 0.001(5) -0.004(7) 0.004(6)
C6B 0.060(10) 0.030(6) 0.029(7) 0.000(5) 0.017(7) 0.004(7)
C7B 0.022(8) 0.036(7) 0.055(9) 0.005(6) 0.001(7) -0.012(6)
C8B 0.036(8) 0.041(7) 0.027(7) 0.011(5) -0.008(6) -0.009(6)
C9B 0.049(7) 0.042(6) 0.010(5) 0.005(4) 0.013(5) 0.003(5)
C10B 0.036(9) 0.031(7) 0.055(10) 0.004(6) -0.004(7) -0.010(6)
C11B 0.037(7) 0.031(5) 0.035(6) 0.004(5) -0.020(6) -0.008(5)
C12B 0.026(8) 0.045(7) 0.044(8) 0.012(6) -0.013(7) -0.016(6)
C13B 0.049(7) 0.043(6) 0.004(4) 0.000(4) 0.003(5) 0.010(5)
C14B 0.034(7) 0.067(7) 0.066(8) -0.004(7) -0.011(6) 0.010(7)
C15B 0.050(8) 0.080(8) 0.069(8) -0.027(7) -0.001(7) -0.001(7)
C16B 0.042(11) 0.075(11) 0.067(12) -0.016(9) -0.029(9) 0.005(9)
C17B 0.025(6) 0.056(7) 0.037(6) 0.002(5) -0.010(5) 0.016(6)
C18B 0.023(7) 0.067(9) 0.028(7) -0.005(6) -0.005(6) 0.006(7)
C19B 0.035(9) 0.052(8) 0.058(10) 0.015(7) 0.009(8) 0.003(7)
C20B 0.077(14) 0.074(11) 0.034(8) 0.010(8) 0.025(9) 0.033(10)
C21B 0.039(9) 0.063(9) 0.035(7) 0.008(7) 0.008(6) 0.000(8)
C22B 0.030(9) 0.060(9) 0.052(10) 0.008(8) 0.002(7) -0.011(7)
C23B 0.052(11) 0.047(8) 0.054(10) 0.007(7) 0.013(9) -0.003(8)
C24B 0.046(10) 0.053(9) 0.054(10) 0.010(7) 0.022(8) -0.014(8)
C25 0.060(12) 0.095(13) 0.047(10) 0.019(10) 0.001(9) 0.009(11)
C26 0.066(9) 0.061(8) 0.090(9) 0.007(7) -0.013(8) 0.002(7)
Cl1 0.079(3) 0.063(2) 0.055(2) 0.0039(19) 0.027(2) 0.002(2)
Cl2 0.105(5) 0.110(4) 0.067(3) 0.013(3) -0.014(3) 0.033(4)
Cl3 0.062(3) 0.081(3) 0.060(3) 0.011(2) 0.006(2) -0.013(2)
Cl4 0.085(4) 0.072(3) 0.075(3) 0.019(3) 0.010(3) 0.007(3)

loop_
_atom_type_symbol
_atom_type_description
_atom_type_scat_dispersion_real
_atom_type_scat_dispersion_imag
_atom_type_scat_source
C C 0.0181 0.0091 'International Tables Vol C Tables 4.2.6.8 and 6.1.1.4'
H H 0.0000 0.0000 'International Tables Vol C Tables 4.2.6.8 and 6.1.1.4'
N N 0.0311 0.0180 'International Tables Vol C Tables 4.2.6.8 and 6.1.1.4'
Cl Cl 0.3639 0.7018 'International Tables Vol C Tables 4.2.6.8 and 6.1.1.4'
I I -0.3257 6.8362 'International Tables Vol C Tables 4.2.6.8 and 6.1.1.4'
Ir Ir -4.7710 6.5667 'International Tables Vol C Tables 4.2.6.8 and 6.1.1.4'

loop_
_geom_angle_atom_site_label_1
_geom_angle_atom_site_label_2
_geom_angle_atom_site_label_3
_geom_angle
_geom_angle_site_symmetry_1
_geom_angle_site_symmetry_3
_geom_angle_publ_flag
N1 Ir1 C14 100.9(5) . . ?
N1 Ir1 C17 172.9(5) . . ?
C14 Ir1 C17 81.2(6) . . ?
N1 Ir1 C13 88.9(6) . . ?
C14 Ir1 C13 39.9(6) . . ?
C17 Ir1 C13 96.8(6) . . ?
N1 Ir1 N2 78.6(5) . . ?
C14 Ir1 N2 178.3(5) . . ?
C17 Ir1 N2 99.5(6) . . ?
C13 Ir1 N2 138.4(5) . . ?
N1 Ir1 C18 147.6(5) . . ?
C14 Ir1 C18 88.3(6) . . ?
C17 Ir1 C18 38.7(6) . . ?
C13 Ir1 C18 78.4(6) . . ?
N2 Ir1 C18 91.3(5) . . ?
N1 Ir1 I1 85.7(3) . . ?
C14 Ir1 I1 92.7(4) . . ?
C17 Ir1 I1 87.4(4) . . ?
C13 Ir1 I1 129.9(5) . . ?
N2 Ir1 I1 89.0(3) . . ?
C18 Ir1 I1 125.2(4) . . ?
C1 N1 C5 117.7(13) . . ?
C1 N1 Ir1 127.1(10) . . ?
C5 N1 Ir1 115.1(9) . . ?
C10 N2 C6 115.4(11) . . ?
C10 N2 Ir1 130.6(10) . . ?
C6 N2 Ir1 113.9(9) . . ?
N1 C1 C2 123.1(14) . . ?
C1 C2 C3 120.0(13) . . ?
C1 C2 C21 118.1(15) . . ?
C3 C2 C21 121.9(13) . . ?
C2 C3 C4 117.3(12) . . ?
C2 C3 C22 121.8(13) . . ?
C4 C3 C22 120.9(14) . . ?
C5 C4 C3 118.5(14) . . ?
C5 C4 C11 117.1(13) . . ?
C3 C4 C11 124.3(13) . . ?
N1 C5 C4 123.4(13) . . ?
N1 C5 C6 118.1(13) . . ?
C4 C5 C6 118.5(13) . . ?
C7 C6 C5 124.1(12) . . ?
C7 C6 N2 121.7(12) . . ?
C5 C6 N2 114.1(12) . . ?
C6 C7 C8 120.1(13) . . ?
C6 C7 C12 116.4(13) . . ?
C8 C7 C12 123.5(13) . . ?
C7 C8 C9 118.7(14) . . ?
C7 C8 C23 121.7(13) . . ?
C9 C8 C23 119.6(14) . . ?
C10 C9 C8 117.1(13) . . ?
C10 C9 C24 120.8(13) . . ?
C8 C9 C24 122.1(13) . . ?
N2 C10 C9 126.9(13) . . ?
C12 C11 C4 123.3(13) . . ?
C11 C12 C7 120.5(13) . . ?
C14 C13 C20 122.7(14) . . ?
C14 C13 Ir1 69.9(8) . . ?
C20 C13 Ir1 116.0(10) . . ?
C13 C14 C15 125.0(14) . . ?
C13 C14 Ir1 70.3(8) . . ?
C15 C14 Ir1 115.3(9) . . ?
C14 C15 C16 111.9(11) . . ?
C17 C16 C15 112.0(12) . . ?
C18 C17 C16 124.1(14) . . ?
C18 C17 Ir1 71.4(9) . . ?
C16 C17 Ir1 111.8(12) . . ?
C17 C18 C19 122.7(14) . . ?
C17 C18 Ir1 69.9(9) . . ?
C19 C18 Ir1 118.0(11) . . ?
C18 C19 C20 110.5(14) . . ?
C13 C20 C19 110.5(12) . . ?
C14B Ir2 N1B 99.7(6) . . ?
C14B Ir2 C13B 40.0(6) . . ?
N1B Ir2 C13B 89.7(5) . . ?
C14B Ir2 N2B 177.2(6) . . ?
N1B Ir2 N2B 77.5(4) . . ?
C13B Ir2 N2B 139.1(5) . . ?
C14B Ir2 C17B 82.9(6) . . ?
N1B Ir2 C17B 173.8(5) . . ?
C13B Ir2 C17B 95.8(6) . . ?
N2B Ir2 C17B 100.0(5) . . ?
C14B Ir2 C18B 91.8(6) . . ?
N1B Ir2 C18B 145.9(5) . . ?
C13B Ir2 C18B 78.7(6) . . ?
N2B Ir2 C18B 90.5(5) . . ?
C17B Ir2 C18B 38.8(6) . . ?
C14B Ir2 I2 93.0(5) . . ?
N1B Ir2 I2 87.8(3) . . ?
C13B Ir2 I2 131.6(3) . . ?
N2B Ir2 I2 87.1(3) . . ?
C17B Ir2 I2 86.5(4) . . ?
C18B Ir2 I2 123.7(4) . . ?
C1B N1B C5B 116.7(11) . . ?
C1B N1B Ir2 127.5(9) . . ?
C5B N1B Ir2 115.4(10) . . ?
C6B N2B C10B 114.4(12) . . ?
C6B N2B Ir2 115.5(9) . . ?
C10B N2B Ir2 129.6(9) . . ?
N1B C1B C2B 124.7(13) . . ?
C3B C2B C1B 117.6(14) . . ?
C3B C2B C21B 123.3(13) . . ?
C1B C2B C21B 119.1(14) . . ?
C4B C3B C2B 119.5(12) . . ?
C4B C3B C22B 120.9(13) . . ?
C2B C3B C22B 119.5(14) . . ?
C3B C4B C11B 126.6(13) . . ?
C3B C4B C5B 118.7(12) . . ?
C11B C4B C5B 114.6(13) . . ?
N1B C5B C4B 122.6(13) . . ?
N1B C5B C6B 115.0(13) . . ?
C4B C5B C6B 122.4(13) . . ?
N2B C6B C7B 125.3(14) . . ?
N2B C6B C5B 116.5(12) . . ?
C7B C6B C5B 118.1(15) . . ?
C12B C7B C8B 124.0(14) . . ?
C12B C7B C6B 118.2(15) . . ?
C8B C7B C6B 117.8(14) . . ?
C7B C8B C23B 122.1(14) . . ?
C7B C8B C9B 116.8(12) . . ?
C23B C8B C9B 121.2(14) . . ?
C10B C9B C8B 118.2(13) . . ?
C10B C9B C24B 120.0(15) . . ?
C8B C9B C24B 121.6(12) . . ?
C9B C10B N2B 127.1(14) . . ?
C12B C11B C4B 123.3(13) . . ?
C11B C12B C7B 123.0(14) . . ?
C14B C13B C20B 125.6(15) . . ?
C14B C13B Ir2 69.0(9) . . ?
C20B C13B Ir2 116.2(10) . . ?
C13B C14B C15B 118.8(16) . . ?
C13B C14B Ir2 71.0(9) . . ?
C15B C14B Ir2 114.5(13) . . ?
C16B C15B C14B 112.9(15) . . ?
C15B C16B C17B 114.4(14) . . ?
C18B C17B C16B 122.0(14) . . ?
C18B C17B Ir2 72.2(8) . . ?
C16B C17B Ir2 110.4(11) . . ?
C17B C18B C19B 123.4(13) . . ?
C17B C18B Ir2 69.0(8) . . ?
C19B C18B Ir2 114.5(10) . . ?
C20B C19B C18B 113.6(13) . . ?
C19B C20B C13B 113.5(14) . . ?
Cl2 C25 Cl1 110.1(11) . . ?
Cl3 C26 Cl4 112.5(12) . . ?

loop_
_geom_bond_atom_site_label_1
_geom_bond_atom_site_label_2
_geom_bond_distance
_geom_bond_site_symmetry_2
_geom_bond_publ_flag
Ir1 N1 2.101(14) . ?
Ir1 C14 2.106(13) . ?
Ir1 C17 2.109(16) . ?
Ir1 C13 2.111(15) . ?
Ir1 N2 2.121(11) . ?
Ir1 C18 2.128(14) . ?
Ir1 I1 2.8818(12) . ?
N1 C1 1.35(2) . ?
N1 C5 1.38(2) . ?
N2 C10 1.284(17) . ?
N2 C6 1.448(17) . ?
C1 C2 1.39(2) . ?
C2 C3 1.42(2) . ?
C2 C21 1.47(2) . ?
C3 C4 1.43(2) . ?
C3 C22 1.47(2) . ?
C4 C5 1.39(2) . ?
C4 C11 1.45(2) . ?
C5 C6 1.432(19) . ?
C6 C7 1.362(19) . ?
C7 C8 1.38(2) . ?
C7 C12 1.46(2) . ?
C8 C9 1.42(2) . ?
C8 C23 1.54(2) . ?
C9 C10 1.39(2) . ?
C9 C24 1.537(19) . ?
C11 C12 1.32(2) . ?
C13 C14 1.44(2) . ?
C13 C20 1.51(2) . ?
C14 C15 1.489(19) . ?
C15 C16 1.56(2) . ?
C16 C17 1.50(2) . ?
C17 C18 1.40(2) . ?
C18 C19 1.49(2) . ?
C19 C20 1.55(2) . ?
Ir2 C14B 2.076(18) . ?
Ir2 N1B 2.100(11) . ?
Ir2 C13B 2.104(11) . ?
Ir2 N2B 2.105(12) . ?
Ir2 C17B 2.130(14) . ?
Ir2 C18B 2.172(14) . ?
Ir2 I2 2.8738(12) . ?
N1B C1B 1.329(17) . ?
N1B C5B 1.378(18) . ?
N2B C6B 1.35(2) . ?
N2B C10B 1.35(2) . ?
C1B C2B 1.44(2) . ?
C2B C3B 1.40(2) . ?
C2B C21B 1.50(2) . ?
C3B C4B 1.38(2) . ?
C3B C22B 1.53(2) . ?
C4B C11B 1.40(2) . ?
C4B C5B 1.44(2) . ?
C5B C6B 1.45(2) . ?
C6B C7B 1.42(2) . ?
C7B C12B 1.39(2) . ?
C7B C8B 1.42(2) . ?
C8B C23B 1.44(2) . ?
C8B C9B 1.45(2) . ?
C9B C10B 1.35(2) . ?
C9B C24B 1.49(2) . ?
C11B C12B 1.36(2) . ?
C13B C14B 1.43(2) . ?
C13B C20B 1.49(2) . ?
C14B C15B 1.53(2) . ?
C15B C16B 1.51(3) . ?
C16B C17B 1.53(2) . ?
C17B C18B 1.43(2) . ?
C18B C19B 1.51(2) . ?
C19B C20B 1.48(2) . ?
C25 Cl2 1.744(19) . ?
C25 Cl1 1.76(2) . ?
C26 Cl3 1.73(2) . ?
C26 Cl4 1.77(2) . ?

loop_
_geom_torsion_atom_site_label_1
_geom_torsion_atom_site_label_2
_geom_torsion_atom_site_label_3
_geom_torsion_atom_site_label_4
_geom_torsion
_geom_torsion_site_symmetry_1
_geom_torsion_site_symmetry_2
_geom_torsion_site_symmetry_3
_geom_torsion_site_symmetry_4
_geom_torsion_publ_flag
C14 Ir1 N1 C1 3.1(13) . . . . ?
C17 Ir1 N1 C1 -103(5) . . . . ?
C13 Ir1 N1 C1 41.3(13) . . . . ?
N2 Ir1 N1 C1 -178.6(13) . . . . ?
C18 Ir1 N1 C1 107.4(14) . . . . ?
I1 Ir1 N1 C1 -88.8(12) . . . . ?
C14 Ir1 N1 C5 178.1(10) . . . . ?
C17 Ir1 N1 C5 72(5) . . . . ?
C13 Ir1 N1 C5 -143.7(11) . . . . ?
N2 Ir1 N1 C5 -3.6(10) . . . . ?
C18 Ir1 N1 C5 -77.6(13) . . . . ?
I1 Ir1 N1 C5 86.2(10) . . . . ?
N1 Ir1 N2 C10 178.6(13) . . . . ?
C14 Ir1 N2 C10 -107(17) . . . . ?
C17 Ir1 N2 C10 5.5(14) . . . . ?
C13 Ir1 N2 C10 -106.2(14) . . . . ?
C18 Ir1 N2 C10 -32.5(13) . . . . ?
I1 Ir1 N2 C10 92.8(12) . . . . ?
N1 Ir1 N2 C6 2.8(9) . . . . ?
C14 Ir1 N2 C6 77(18) . . . . ?
C17 Ir1 N2 C6 -170.2(9) . . . . ?
C13 Ir1 N2 C6 78.0(12) . . . . ?
C18 Ir1 N2 C6 151.8(9) . . . . ?
I1 Ir1 N2 C6 -83.0(8) . . . . ?
C5 N1 C1 C2 2(2) . . . . ?
Ir1 N1 C1 C2 176.6(11) . . . . ?
N1 C1 C2 C3 -4(2) . . . . ?
N1 C1 C2 C21 176.3(14) . . . . ?
C1 C2 C3 C4 4(2) . . . . ?
C21 C2 C3 C4 -176.1(14) . . . . ?
C1 C2 C3 C22 -177.3(14) . . . . ?
C21 C2 C3 C22 3(2) . . . . ?
C2 C3 C4 C5 -2.4(19) . . . . ?
C22 C3 C4 C5 178.7(13) . . . . ?
C2 C3 C4 C11 -179.3(13) . . . . ?
C22 C3 C4 C11 2(2) . . . . ?
C1 N1 C5 C4 0(2) . . . . ?
Ir1 N1 C5 C4 -175.8(10) . . . . ?
C1 N1 C5 C6 179.4(13) . . . . ?
Ir1 N1 C5 C6 3.8(15) . . . . ?
C3 C4 C5 N1 1(2) . . . . ?
C11 C4 C5 N1 177.8(13) . . . . ?
C3 C4 C5 C6 -178.9(12) . . . . ?
C11 C4 C5 C6 -1.8(19) . . . . ?
N1 C5 C6 C7 -179.0(13) . . . . ?
C4 C5 C6 C7 1(2) . . . . ?
N1 C5 C6 N2 -1.4(17) . . . . ?
C4 C5 C6 N2 178.3(12) . . . . ?
C10 N2 C6 C7 -0.4(19) . . . . ?
Ir1 N2 C6 C7 176.0(10) . . . . ?
C10 N2 C6 C5 -178.2(12) . . . . ?
Ir1 N2 C6 C5 -1.7(14) . . . . ?
C5 C6 C7 C8 -178.8(13) . . . . ?
N2 C6 C7 C8 4(2) . . . . ?
C5 C6 C7 C12 0.5(19) . . . . ?
N2 C6 C7 C12 -177.0(12) . . . . ?
C6 C7 C8 C9 -4(2) . . . . ?
C12 C7 C8 C9 176.7(13) . . . . ?
C6 C7 C8 C23 177.1(13) . . . . ?
C12 C7 C8 C23 -2(2) . . . . ?
C7 C8 C9 C10 1(2) . . . . ?
C23 C8 C9 C10 -179.8(13) . . . . ?
C7 C8 C9 C24 178.6(13) . . . . ?
C23 C8 C9 C24 -3(2) . . . . ?
C6 N2 C10 C9 -2(2) . . . . ?
Ir1 N2 C10 C9 -178.2(11) . . . . ?
C8 C9 C10 N2 2(2) . . . . ?
C24 C9 C10 N2 -175.1(14) . . . . ?
C5 C4 C11 C12 2(2) . . . . ?
C3 C4 C11 C12 179.0(14) . . . . ?
C4 C11 C12 C7 -1(2) . . . . ?
C6 C7 C12 C11 0(2) . . . . ?
C8 C7 C12 C11 178.9(13) . . . . ?
N1 Ir1 C13 C14 -108.5(9) . . . . ?
C17 Ir1 C13 C14 67.3(10) . . . . ?
N2 Ir1 C13 C14 -180.0(8) . . . . ?
C18 Ir1 C13 C14 101.5(10) . . . . ?
I1 Ir1 C13 C14 -25.0(11) . . . . ?
N1 Ir1 C13 C20 134.0(12) . . . . ?
C14 Ir1 C13 C20 -117.5(16) . . . . ?
C17 Ir1 C13 C20 -50.1(13) . . . . ?
N2 Ir1 C13 C20 62.6(15) . . . . ?
C18 Ir1 C13 C20 -16.0(11) . . . . ?
I1 Ir1 C13 C20 -142.5(9) . . . . ?
C20 C13 C14 C15 1(2) . . . . ?
Ir1 C13 C14 C15 -107.7(13) . . . . ?
C20 C13 C14 Ir1 108.6(14) . . . . ?
N1 Ir1 C14 C13 74.9(10) . . . . ?
C17 Ir1 C14 C13 -112.0(10) . . . . ?
N2 Ir1 C14 C13 1(18) . . . . ?
C18 Ir1 C14 C13 -73.8(10) . . . . ?
I1 Ir1 C14 C13 161.0(9) . . . . ?
N1 Ir1 C14 C15 -164.8(10) . . . . ?
C17 Ir1 C14 C15 8.3(11) . . . . ?
C13 Ir1 C14 C15 120.3(15) . . . . ?
N2 Ir1 C14 C15 121(17) . . . . ?
C18 Ir1 C14 C15 46.5(11) . . . . ?
I1 Ir1 C14 C15 -78.7(10) . . . . ?
C13 C14 C15 C16 89.3(16) . . . . ?
Ir1 C14 C15 C16 6.4(15) . . . . ?
C14 C15 C16 C17 -24.4(17) . . . . ?
C15 C16 C17 C18 -50(2) . . . . ?
C15 C16 C17 Ir1 31.2(15) . . . . ?
N1 Ir1 C17 C18 -154(5) . . . . ?
C14 Ir1 C17 C18 98.4(10) . . . . ?
C13 Ir1 C17 C18 61.6(10) . . . . ?
N2 Ir1 C17 C18 -80.0(9) . . . . ?
I1 Ir1 C17 C18 -168.5(9) . . . . ?
N1 Ir1 C17 C16 86(5) . . . . ?
C14 Ir1 C17 C16 -21.8(11) . . . . ?
C13 Ir1 C17 C16 -58.5(11) . . . . ?
N2 Ir1 C17 C16 159.8(10) . . . . ?
C18 Ir1 C17 C16 -120.2(15) . . . . ?
I1 Ir1 C17 C16 71.3(10) . . . . ?
C16 C17 C18 C19 -7(3) . . . . ?
Ir1 C17 C18 C19 -111.0(15) . . . . ?
C16 C17 C18 Ir1 104.2(17) . . . . ?
N1 Ir1 C18 C17 174.2(10) . . . . ?
C14 Ir1 C18 C17 -78.0(10) . . . . ?
C13 Ir1 C18 C17 -116.9(11) . . . . ?
N2 Ir1 C18 C17 103.7(10) . . . . ?
I1 Ir1 C18 C17 14.1(11) . . . . ?
N1 Ir1 C18 C19 -68.6(16) . . . . ?
C14 Ir1 C18 C19 39.2(12) . . . . ?
C17 Ir1 C18 C19 117.2(16) . . . . ?
C13 Ir1 C18 C19 0.3(12) . . . . ?
N2 Ir1 C18 C19 -139.1(12) . . . . ?
I1 Ir1 C18 C19 131.2(11) . . . . ?
C17 C18 C19 C20 97.4(19) . . . . ?
Ir1 C18 C19 C20 14.4(18) . . . . ?
C14 C13 C20 C19 -53.8(19) . . . . ?
Ir1 C13 C20 C19 28.0(17) . . . . ?
C18 C19 C20 C13 -26.2(19) . . . . ?
C14B Ir2 N1B C1B 4.2(13) . . . . ?
C13B Ir2 N1B C1B 43.1(12) . . . . ?
N2B Ir2 N1B C1B -176.0(12) . . . . ?
C17B Ir2 N1B C1B -110(5) . . . . ?
C18B Ir2 N1B C1B 112.2(13) . . . . ?
I2 Ir2 N1B C1B -88.5(11) . . . . ?
C14B Ir2 N1B C5B 176.5(10) . . . . ?
C13B Ir2 N1B C5B -144.5(10) . . . . ?
N2B Ir2 N1B C5B -3.6(9) . . . . ?
C17B Ir2 N1B C5B 62(5) . . . . ?
C18B Ir2 N1B C5B -75.5(13) . . . . ?
I2 Ir2 N1B C5B 83.9(9) . . . . ?
C14B Ir2 N2B C6B 7(13) . . . . ?
N1B Ir2 N2B C6B 3.1(9) . . . . ?
C13B Ir2 N2B C6B 77.8(12) . . . . ?
C17B Ir2 N2B C6B -171.2(9) . . . . ?
C18B Ir2 N2B C6B 151.0(10) . . . . ?
I2 Ir2 N2B C6B -85.3(9) . . . . ?
C14B Ir2 N2B C10B 178(100) . . . . ?
N1B Ir2 N2B C10B 174.6(12) . . . . ?
C13B Ir2 N2B C10B -110.7(13) . . . . ?
C17B Ir2 N2B C10B 0.3(12) . . . . ?
C18B Ir2 N2B C10B -37.5(12) . . . . ?
I2 Ir2 N2B C10B 86.2(11) . . . . ?
C5B N1B C1B C2B 4(2) . . . . ?
Ir2 N1B C1B C2B 176.3(10) . . . . ?
N1B C1B C2B C3B -1(2) . . . . ?
N1B C1B C2B C21B 177.5(14) . . . . ?
C1B C2B C3B C4B -1(2) . . . . ?
C21B C2B C3B C4B -179.8(14) . . . . ?
C1B C2B C3B C22B -179.6(13) . . . . ?
C21B C2B C3B C22B 2(2) . . . . ?
C2B C3B C4B C11B -179.1(13) . . . . ?
C22B C3B C4B C11B -1(2) . . . . ?
C2B C3B C4B C5B 0.5(19) . . . . ?
C22B C3B C4B C5B 179.0(13) . . . . ?
C1B N1B C5B C4B -4.6(19) . . . . ?
Ir2 N1B C5B C4B -177.8(9) . . . . ?
C1B N1B C5B C6B 176.9(11) . . . . ?
Ir2 N1B C5B C6B 3.6(14) . . . . ?
C3B C4B C5B N1B 2.4(19) . . . . ?
C11B C4B C5B N1B -177.9(12) . . . . ?
C3B C4B C5B C6B -179.1(12) . . . . ?
C11B C4B C5B C6B 0.5(18) . . . . ?
C10B N2B C6B C7B 4.4(19) . . . . ?
Ir2 N2B C6B C7B 177.2(10) . . . . ?
C10B N2B C6B C5B -175.0(12) . . . . ?
Ir2 N2B C6B C5B -2.2(14) . . . . ?
N1B C5B C6B N2B -1.0(17) . . . . ?
C4B C5B C6B N2B -179.5(12) . . . . ?
N1B C5B C6B C7B 179.6(12) . . . . ?
C4B C5B C6B C7B 1.1(19) . . . . ?
N2B C6B C7B C12B -178.6(12) . . . . ?
C5B C6B C7B C12B 0.8(19) . . . . ?
N2B C6B C7B C8B -1(2) . . . . ?
C5B C6B C7B C8B 178.9(12) . . . . ?
C12B C7B C8B C23B -2(2) . . . . ?
C6B C7B C8B C23B -179.9(13) . . . . ?
C12B C7B C8B C9B 177.6(13) . . . . ?
C6B C7B C8B C9B -0.3(19) . . . . ?
C7B C8B C9B C10B -2.9(19) . . . . ?
C23B C8B C9B C10B 176.6(13) . . . . ?
C7B C8B C9B C24B -177.1(14) . . . . ?
C23B C8B C9B C24B 2(2) . . . . ?
C8B C9B C10B N2B 8(2) . . . . ?
C24B C9B C10B N2B -177.9(14) . . . . ?
C6B N2B C10B C9B -8(2) . . . . ?
Ir2 N2B C10B C9B -179.9(11) . . . . ?
C3B C4B C11B C12B 175.4(13) . . . . ?
C5B C4B C11B C12B -4.2(18) . . . . ?
C4B C11B C12B C7B 6(2) . . . . ?
C8B C7B C12B C11B 177.6(14) . . . . ?
C6B C7B C12B C11B -4(2) . . . . ?
N1B Ir2 C13B C14B -105.5(9) . . . . ?
N2B Ir2 C13B C14B -175.8(9) . . . . ?
C17B Ir2 C13B C14B 71.7(10) . . . . ?
C18B Ir2 C13B C14B 106.7(10) . . . . ?
I2 Ir2 C13B C14B -18.7(12) . . . . ?
C14B Ir2 C13B C20B -120.3(17) . . . . ?
N1B Ir2 C13B C20B 134.1(12) . . . . ?
N2B Ir2 C13B C20B 63.8(15) . . . . ?
C17B Ir2 C13B C20B -48.7(13) . . . . ?
C18B Ir2 C13B C20B -13.6(12) . . . . ?
I2 Ir2 C13B C20B -139.1(11) . . . . ?
C20B C13B C14B C15B 0(2) . . . . ?
Ir2 C13B C14B C15B -108.2(16) . . . . ?
C20B C13B C14B Ir2 107.9(13) . . . . ?
N1B Ir2 C14B C13B 77.8(9) . . . . ?
N2B Ir2 C14B C13B 74(12) . . . . ?
C17B Ir2 C14B C13B -107.8(10) . . . . ?
C18B Ir2 C14B C13B -70.0(10) . . . . ?
I2 Ir2 C14B C13B 166.1(9) . . . . ?
N1B Ir2 C14B C15B -168.4(13) . . . . ?
C13B Ir2 C14B C15B 113.8(18) . . . . ?
N2B Ir2 C14B C15B -172(11) . . . . ?
C17B Ir2 C14B C15B 6.0(14) . . . . ?
C18B Ir2 C14B C15B 43.8(14) . . . . ?
I2 Ir2 C14B C15B -80.1(14) . . . . ?
C13B C14B C15B C16B 87(2) . . . . ?
Ir2 C14B C15B C16B 6(2) . . . . ?
C14B C15B C16B C17B -20(2) . . . . ?
C15B C16B C17B C18B -57(2) . . . . ?
C15B C16B C17B Ir2 24.7(19) . . . . ?
C14B Ir2 C17B C18B 101.9(9) . . . . ?
N1B Ir2 C17B C18B -143(4) . . . . ?
C13B Ir2 C17B C18B 63.9(9) . . . . ?
N2B Ir2 C17B C18B -78.2(9) . . . . ?
I2 Ir2 C17B C18B -164.7(8) . . . . ?
C14B Ir2 C17B C16B -16.4(12) . . . . ?
N1B Ir2 C17B C16B 99(5) . . . . ?
C13B Ir2 C17B C16B -54.4(12) . . . . ?
N2B Ir2 C17B C16B 163.5(11) . . . . ?
C18B Ir2 C17B C16B -118.3(15) . . . . ?
I2 Ir2 C17B C16B 77.0(11) . . . . ?
C16B C17B C18B C19B -3(2) . . . . ?
Ir2 C17B C18B C19B -106.2(14) . . . . ?
C16B C17B C18B Ir2 103.3(14) . . . . ?
C14B Ir2 C18B C17B -76.3(9) . . . . ?
N1B Ir2 C18B C17B 173.4(8) . . . . ?
C13B Ir2 C18B C17B -114.4(9) . . . . ?
N2B Ir2 C18B C17B 105.4(9) . . . . ?
I2 Ir2 C18B C17B 18.5(10) . . . . ?
C14B Ir2 C18B C19B 41.9(12) . . . . ?
N1B Ir2 C18B C19B -68.4(14) . . . . ?
C13B Ir2 C18B C19B 3.9(11) . . . . ?
N2B Ir2 C18B C19B -136.4(11) . . . . ?
C17B Ir2 C18B C19B 118.2(14) . . . . ?
I2 Ir2 C18B C19B 136.7(10) . . . . ?
C17B C18B C19B C20B 86.5(19) . . . . ?
Ir2 C18B C19B C20B 6.4(19) . . . . ?
C18B C19B C20B C13B -17(2) . . . . ?
C14B C13B C20B C19B -61(2) . . . . ?
Ir2 C13B C20B C19B 21(2) . . . . ?
